data_7705993
loop_
_publ_author_name
'Wu, Wen-Yuan'
'Tang, Tie-Huan'
'Li, Yi'
'Xu, Shuang'

_publ_section_title
;
 Versatile oxalato-bridging modes: a novel three-dimensional framework
 structure of manganese(ii) oxalate complex
 [MnC<sub>2</sub>O<sub>4</sub>]&#x00B7;0.5H<sub>2</sub>O and the
 relationship with other manganese(ii) oxalates.
;
_journal_issue 2
_journal_name_full 'Dalton transactions (Cambridge, England : 2003)'
_journal_page_first 485
_journal_page_last 489
_journal_paper_doi 10.1039/d0dt03765f
_journal_volume 50
_journal_year 2021
_chemical_formula_moiety '2(C2 Mn O4), H2 O'
_chemical_formula_sum 'C4 H2 Mn2 O9'
_chemical_formula_weight 303.94
_chemical_name_systematic 'manganese (II) oxalate half water'
_space_group_IT_number 53
_space_group_name_Hall '-P 2ac 2'
_space_group_name_H-M_alt 'P m n a'
_symmetry_cell_setting orthorhombic
_symmetry_space_group_name_Hall '-P 2ac 2'
_symmetry_space_group_name_H-M 'P m n a'
_atom_sites_solution_hydrogens geom
_atom_sites_solution_primary direct
_atom_sites_solution_secondary difmap
_audit_creation_method SHELXL-97
_audit_update_record
;
2020-08-21 deposited with the CCDC.	2020-12-02 downloaded from the CCDC.
;
_cell_angle_alpha 90.00
_cell_angle_beta 90.00
_cell_angle_gamma 90.00
_cell_formula_units_Z 2
_cell_length_a 7.1360(14)
_cell_length_b 5.8910(12)
_cell_length_c 9.0290(18)
_cell_measurement_reflns_used 1009
_cell_measurement_temperature 293(2)
_cell_measurement_theta_max 27.95
_cell_measurement_theta_min 3.46
_cell_volume 379.56(13)
_computing_cell_refinement SMART
_computing_data_collection 'SMART (Bruker, 2000)'
_computing_data_reduction 'SAINT (Bruker, 2000)'
_computing_molecular_graphics SHELXTL
_computing_publication_material SHELXTL
_computing_structure_refinement SHELXTL
_computing_structure_solution 'SHELXTL (Bruker, 2000)'
_diffrn_ambient_temperature 293(2)
_diffrn_measured_fraction_theta_full 1.000
_diffrn_measured_fraction_theta_max 1.000
_diffrn_measurement_device_type 'Bruker Smart Apex CCD area detector'
_diffrn_measurement_method 'phi and omega scans'
_diffrn_radiation_monochromator graphite
_diffrn_radiation_source 'sealed tube'
_diffrn_radiation_type MoK\a
_diffrn_radiation_wavelength 0.71073
_diffrn_reflns_av_R_equivalents 0.0303
_diffrn_reflns_av_sigmaI/netI 0.0267
_diffrn_reflns_limit_h_max 9
_diffrn_reflns_limit_h_min -5
_diffrn_reflns_limit_k_max 7
_diffrn_reflns_limit_k_min -7
_diffrn_reflns_limit_l_max 11
_diffrn_reflns_limit_l_min -11
_diffrn_reflns_number 2019
_diffrn_reflns_theta_full 27.00
_diffrn_reflns_theta_max 27.00
_diffrn_reflns_theta_min 3.46
_exptl_absorpt_coefficient_mu 3.362
_exptl_absorpt_correction_T_max 0.61
_exptl_absorpt_correction_T_min 0.35
_exptl_absorpt_correction_type multi-scan
_exptl_absorpt_process_details '(SADABS; Bruker, 2000)'
_exptl_crystal_colour colorless
_exptl_crystal_density_diffrn 2.659
_exptl_crystal_density_method 'not measured'
_exptl_crystal_description 'hexangular plate'
_exptl_crystal_F_000 296
_exptl_crystal_recrystallization_method 'Hydro thermal method'
_exptl_crystal_size_max 0.32
_exptl_crystal_size_mid 0.28
_exptl_crystal_size_min 0.15
_refine_diff_density_max 1.153
_refine_diff_density_min -0.921
_refine_diff_density_rms 0.132
_refine_ls_extinction_method none
_refine_ls_goodness_of_fit_ref 1.198
_refine_ls_hydrogen_treatment constr
_refine_ls_matrix_type full
_refine_ls_number_parameters 43
_refine_ls_number_reflns 454
_refine_ls_number_restraints 0
_refine_ls_restrained_S_all 1.198
_refine_ls_R_factor_all 0.0359
_refine_ls_R_factor_gt 0.0345
_refine_ls_shift/su_max 0.000
_refine_ls_shift/su_mean 0.000
_refine_ls_structure_factor_coef Fsqd
_refine_ls_weighting_details 'calc w=1/[\s^2^(Fo^2^)+(0.0568P)^2^+0.4445P] where P=(Fo^2^+2Fc^2^)/3'
_refine_ls_weighting_scheme calc
_refine_ls_wR_factor_gt 0.0981
_refine_ls_wR_factor_ref 0.0994
_reflns_number_gt 416
_reflns_number_total 454
_reflns_threshold_expression >2sigma(I)
_cod_data_source_file d0dt03765f2.cif
_cod_data_source_block 0709d
_cod_depositor_comments
;
The following automatic conversions were performed:

data item '_symmetry_cell_setting' value 'Orthorhombic' was changed
to 'orthorhombic' in accordance with the
/home/data/users/saulius/crontab/automatic-downloads/rss-feeds/RSC/lib/dictionaries/cif_core.dic
dictionary named 'cif_core.dic' version 2.4.2 last updated on
2011-04-26.

Automatic conversion script
Id: cif_fix_values 7556 2019-12-06 15:28:31Z antanas 

 Adding full bibliography for 7705993.cif.
;
_cod_original_sg_symbol_H-M Pmna
_cod_database_code 7705993

loop_
_symmetry_equiv_pos_as_xyz
'x, y, z'
'-x+1/2, -y, z+1/2'
'-x+1/2, y, -z+1/2'
'x, -y, -z'
'-x, -y, -z'
'x-1/2, y, -z-1/2'
'x-1/2, -y, z-1/2'
'-x, y, z'

loop_
_atom_site_label
_atom_site_type_symbol
_atom_site_fract_x
_atom_site_fract_y
_atom_site_fract_z
_atom_site_U_iso_or_equiv
_atom_site_adp_type
_atom_site_occupancy
_atom_site_symmetry_multiplicity
_atom_site_calc_flag
_atom_site_refinement_flags
_atom_site_disorder_assembly
_atom_site_disorder_group
C1 C 0.1070(6) 0.0000 1.0000 0.0176(10) Uani 1 2 d S . .
C2 C 0.0000 0.4330(8) 0.4255(5) 0.0180(10) Uani 1 2 d S . .
Mn1 Mn 0.0000 0.09186(11) 0.68122(7) 0.0138(3) Uani 1 2 d S . .
O1 O 0.1847(3) 0.0535(5) 0.8806(3) 0.0281(7) Uani 1 1 d . . .
O2 O 0.0000 0.2209(5) 0.4406(4) 0.0217(8) Uani 1 2 d S . .
O3 O 0.0000 0.4598(6) 0.6921(4) 0.0253(9) Uani 1 2 d S . .
O4 O 0.0000 0.5000 1.0000 0.240(19) Uani 1 4 d S . .
H1 H 0.0674 0.3897 0.9711 0.288 Uiso 0.50 1 d PR . .

loop_
_atom_site_aniso_label
_atom_site_aniso_U_11
_atom_site_aniso_U_22
_atom_site_aniso_U_33
_atom_site_aniso_U_23
_atom_site_aniso_U_13
_atom_site_aniso_U_12
C1 0.014(2) 0.023(2) 0.015(2) 0.0023(18) 0.000 0.000
C2 0.022(2) 0.015(2) 0.017(2) -0.0005(18) 0.000 0.000
Mn1 0.0171(4) 0.0135(4) 0.0108(4) 0.0007(2) 0.000 0.000
O1 0.0143(12) 0.0563(19) 0.0136(13) 0.0133(12) 0.0022(10) 0.0020(12)
O2 0.035(2) 0.0108(15) 0.0192(17) 0.0000(13) 0.000 0.000
O3 0.048(2) 0.0152(17) 0.0131(17) 0.0022(13) 0.000 0.000
O4 0.41(6) 0.135(15) 0.17(2) -0.070(15) 0.000 0.000

loop_
_atom_type_symbol
_atom_type_description
_atom_type_scat_dispersion_real
_atom_type_scat_dispersion_imag
_atom_type_scat_source
C C 0.0033 0.0016 'International Tables Vol C Tables 4.2.6.8 and 6.1.1.4'
H H 0.0000 0.0000 'International Tables Vol C Tables 4.2.6.8 and 6.1.1.4'
O O 0.0106 0.0060 'International Tables Vol C Tables 4.2.6.8 and 6.1.1.4'
Mn Mn 0.3368 0.7283 'International Tables Vol C Tables 4.2.6.8 and 6.1.1.4'

loop_
_geom_angle_atom_site_label_1
_geom_angle_atom_site_label_2
_geom_angle_atom_site_label_3
_geom_angle
_geom_angle_site_symmetry_1
_geom_angle_site_symmetry_3
_geom_angle_publ_flag
O1 C1 O1 127.5(4) . 4_557 ?
O1 C1 C1 116.3(2) . 5_557 ?
O1 C1 C1 116.3(2) 4_557 5_557 ?
O3 C2 O2 126.9(4) 5_566 . ?
O3 C2 C2 118.9(5) 5_566 5_566 ?
O2 C2 C2 114.2(5) . 5_566 ?
O2 Mn1 O3 151.76(13) 5_556 . ?
O2 Mn1 O1 108.97(10) 5_556 . ?
O3 Mn1 O1 93.68(10) . . ?
O2 Mn1 O1 108.97(10) 5_556 8 ?
O3 Mn1 O1 93.68(10) . 8 ?
O1 Mn1 O1 72.01(12) . 8 ?
O2 Mn1 O2 78.43(13) 5_556 . ?
O3 Mn1 O2 73.32(12) . . ?
O1 Mn1 O2 142.27(7) . . ?
O1 Mn1 O2 142.27(7) 8 . ?
O2 Mn1 O1 78.10(7) 5_556 6_557 ?
O3 Mn1 O1 96.19(7) . 6_557 ?
O1 Mn1 O1 138.62(8) . 6_557 ?
O1 Mn1 O1 67.33(10) 8 6_557 ?
O2 Mn1 O1 78.81(7) . 6_557 ?
O2 Mn1 O1 78.10(7) 5_556 3_556 ?
O3 Mn1 O1 96.19(8) . 3_556 ?
O1 Mn1 O1 67.33(10) . 3_556 ?
O1 Mn1 O1 138.62(8) 8 3_556 ?
O2 Mn1 O1 78.81(7) . 3_556 ?
O1 Mn1 O1 150.05(12) 6_557 3_556 ?
C1 O1 Mn1 117.1(2) . . ?
C1 O1 Mn1 131.2(2) . 6_657 ?
Mn1 O1 Mn1 111.46(10) . 6_657 ?
C2 O2 Mn1 142.9(3) . 5_556 ?
C2 O2 Mn1 115.5(3) . . ?
Mn1 O2 Mn1 101.57(13) 5_556 . ?
C2 O3 Mn1 118.1(3) 5_566 . ?

loop_
_geom_bond_atom_site_label_1
_geom_bond_atom_site_label_2
_geom_bond_distance
_geom_bond_site_symmetry_2
_geom_bond_publ_flag
C1 O1 1.253(3) . ?
C1 O1 1.253(3) 4_557 ?
C1 C1 1.527(9) 5_557 ?
C2 O3 1.236(6) 5_566 ?
C2 O2 1.257(6) . ?
C2 C2 1.559(9) 5_566 ?
Mn1 O2 2.146(3) 5_556 ?
Mn1 O3 2.170(4) . ?
Mn1 O1 2.242(2) . ?
Mn1 O1 2.242(2) 8 ?
Mn1 O2 2.301(3) . ?
Mn1 O1 2.329(2) 6_557 ?
Mn1 O1 2.329(2) 3_556 ?
O1 Mn1 2.329(2) 6_657 ?
O2 Mn1 2.146(3) 5_556 ?
O3 C2 1.236(6) 5_566 ?
O4 H1 0.8498 . ?

loop_
_geom_hbond_atom_site_label_D
_geom_hbond_atom_site_label_H
_geom_hbond_atom_site_label_A
_geom_hbond_distance_DH
_geom_hbond_distance_HA
_geom_hbond_distance_DA
_geom_hbond_angle_DHA
_geom_hbond_site_symmetry_A
O4 H1 O1 0.85 2.30 3.134(3) 167 1_555
